data_7207561
loop_
_publ_author_name
'Centore, Roberto'
'Jazbinsek, Mojca'
'Tuzi, Angela'
'Roviello, Antonio'
'Capobianco, Amedeo'
'Peluso, Andrea'

_publ_section_title
;
 A series of compounds forming polar crystals and showing
 single-crystal-to-single-crystal transitions between polar phases
;
_journal_issue 8
_journal_name_full CrystEngComm
_journal_page_first 2645
_journal_paper_doi 10.1039/c2ce06352b
_journal_volume 14
_journal_year 2012
_chemical_formula_moiety 'C13 H16 N2 O2'
_chemical_formula_sum 'C13 H16 N2 O2'
_chemical_formula_weight 232.28
_chemical_name_systematic
;
N'-cyclohexylidene-4-hydroxybenzohydrazide'
;
_space_group_IT_number 33
_symmetry_cell_setting orthorhombic
_symmetry_space_group_name_Hall 'P 2c -2n'
_symmetry_space_group_name_H-M 'P n a 21'
_atom_sites_solution_hydrogens geom
_atom_sites_solution_primary direct
_atom_sites_solution_secondary difmap
_audit_creation_method SHELXL-97
_cell_angle_alpha 90.00
_cell_angle_beta 90.00
_cell_angle_gamma 90.00
_cell_formula_units_Z 4
_cell_length_a 9.818(6)
_cell_length_b 10.485(8)
_cell_length_c 11.333(8)
_cell_measurement_reflns_used 422
_cell_measurement_temperature 293(2)
_cell_measurement_theta_max 20.896
_cell_measurement_theta_min 3.601
_cell_volume 1166.6(14)
_computing_cell_refinement
;
Dirax/lsq (Duisenberg et al., 2000)
;
_computing_data_reduction
;
EvalCCD (Duisenberg & Schreurs 1990-2000)
;
_computing_molecular_graphics 'Ortep-3 for Windows (Farrugia, 1997)'
_computing_structure_refinement 'SHELXL-97 (Sheldrick, 1997)'
_computing_structure_solution 'SIR97 (Altomare at al, 1999)'
_diffrn_ambient_temperature 293(2)
_diffrn_detector 'CCD plate'
_diffrn_detector_area_resol_mean 9
_diffrn_detector_type
;
Bruker-Nonius 95mm CCD camera on \k-goniostat
;
_diffrn_measured_fraction_theta_full 0.996
_diffrn_measured_fraction_theta_max 0.996
_diffrn_measurement_device 'four-circle diffractometer'
_diffrn_measurement_device_type 'Bruker-Nonius KappaCCD'
_diffrn_measurement_method
;
CCD rotation images, thick slices
;
_diffrn_radiation_monochromator graphite
_diffrn_radiation_probe x-ray
_diffrn_radiation_source 'normal-focus sealed tube'
_diffrn_radiation_type MoK\a
_diffrn_radiation_wavelength 0.71073
_diffrn_reflns_av_R_equivalents 0.0902
_diffrn_reflns_av_sigmaI/netI 0.0813
_diffrn_reflns_limit_h_max 11
_diffrn_reflns_limit_h_min -12
_diffrn_reflns_limit_k_max 13
_diffrn_reflns_limit_k_min -13
_diffrn_reflns_limit_l_max 14
_diffrn_reflns_limit_l_min -12
_diffrn_reflns_number 8248
_diffrn_reflns_theta_full 27.52
_diffrn_reflns_theta_max 27.52
_diffrn_reflns_theta_min 3.36
_exptl_absorpt_coefficient_mu 0.090
_exptl_absorpt_correction_T_max 0.9930
_exptl_absorpt_correction_T_min 0.9650
_exptl_absorpt_correction_type multi-scan
_exptl_absorpt_process_details
;
SADABS (Bruker, 2000)
;
_exptl_crystal_colour colourless
_exptl_crystal_density_diffrn 1.322
_exptl_crystal_density_method 'not measured'
_exptl_crystal_description prism
_exptl_crystal_F_000 496
_exptl_crystal_size_max 0.40
_exptl_crystal_size_mid 0.13
_exptl_crystal_size_min 0.08
_refine_diff_density_max 0.170
_refine_diff_density_min -0.195
_refine_diff_density_rms 0.046
_refine_ls_abs_structure_details 'Flack H D (1983), Acta Cryst. A39, 876-881'
_refine_ls_abs_structure_Flack -1(2)
_refine_ls_extinction_coef 0.018(3)
_refine_ls_extinction_expression Fc^*^=kFc[1+0.001xFc^2^\l^3^/sin(2\q)]^-1/4^
_refine_ls_extinction_method SHELXL
_refine_ls_goodness_of_fit_ref 1.009
_refine_ls_hydrogen_treatment mixed
_refine_ls_matrix_type full
_refine_ls_number_parameters 161
_refine_ls_number_reflns 2479
_refine_ls_number_restraints 1
_refine_ls_restrained_S_all 1.009
_refine_ls_R_factor_all 0.1047
_refine_ls_R_factor_gt 0.0535
_refine_ls_shift/su_max 0.000
_refine_ls_shift/su_mean 0.000
_refine_ls_structure_factor_coef Fsqd
_refine_ls_weighting_details 'calc w=1/[\s^2^(Fo^2^)+(0.0456P)^2^+0.4249P] where P=(Fo^2^+2Fc^2^)/3'
_refine_ls_weighting_scheme calc
_refine_ls_wR_factor_gt 0.1144
_refine_ls_wR_factor_ref 0.1382
_reflns_number_gt 1566
_reflns_number_total 2479
_reflns_threshold_expression >2sigma(I)
_cod_data_source_file c2ce06352b.txt
_cod_data_source_block ciclhex
_cod_depositor_comments
;
The following automatic conversions were performed:

'_symmetry_cell_setting' value 'Orthorhombic' changed to
'orthorhombic' according to
/home/saulius/struct/CIF-dictionaries/cif_core.dic dictionary named
'cif_core.dic' version 2.4.1 from 2010-06-29.

Automatic conversion script
Id: cif_fix_values 1715 2011-07-08 13:25:40Z adriana 
;
_cod_database_code 7207561

loop_
_symmetry_equiv_pos_as_xyz
'x, y, z'
'-x, -y, z+1/2'
'-x+1/2, y+1/2, z+1/2'
'x+1/2, -y+1/2, z'

loop_
_atom_site_label
_atom_site_type_symbol
_atom_site_fract_x
_atom_site_fract_y
_atom_site_fract_z
_atom_site_U_iso_or_equiv
_atom_site_adp_type
_atom_site_occupancy
_atom_site_symmetry_multiplicity
_atom_site_calc_flag
_atom_site_refinement_flags
C1 C 0.1526(3) 1.1253(3) 0.2003(3) 0.0360(8) Uani 1 1 d .
C2 C 0.0156(3) 1.0982(3) 0.1854(3) 0.0431(9) Uani 1 1 d .
H2 H -0.0379 1.1496 0.1373 0.052 Uiso 1 1 calc R
C3 C -0.0408(3) 0.9953(3) 0.2421(4) 0.0425(8) Uani 1 1 d .
H3 H -0.1325 0.9771 0.2304 0.051 Uiso 1 1 calc R
C4 C 0.0343(3) 0.9181(3) 0.3156(3) 0.0328(7) Uani 1 1 d .
C5 C 0.1717(3) 0.9473(3) 0.3316(3) 0.0379(8) Uani 1 1 d .
H5 H 0.2250 0.8967 0.3807 0.045 Uiso 1 1 calc R
C6 C 0.2287(3) 1.0500(3) 0.2753(3) 0.0388(8) Uani 1 1 d .
H6 H 0.3200 1.0692 0.2879 0.047 Uiso 1 1 calc R
C7 C -0.0364(3) 0.8134(3) 0.3762(3) 0.0341(7) Uani 1 1 d .
C8 C 0.0205(3) 0.5301(3) 0.5285(3) 0.0400(8) Uani 1 1 d .
C9 C 0.1402(4) 0.4678(3) 0.4713(4) 0.0455(9) Uani 1 1 d .
H9A H 0.2135 0.4593 0.5281 0.055 Uiso 1 1 calc R
H9B H 0.1724 0.5205 0.4067 0.055 Uiso 1 1 calc R
C10 C 0.1008(4) 0.3377(3) 0.4252(4) 0.0515(10) Uani 1 1 d .
H10A H 0.0398 0.3479 0.3586 0.062 Uiso 1 1 calc R
H10B H 0.1819 0.2941 0.3975 0.062 Uiso 1 1 calc R
C11 C 0.0321(5) 0.2568(3) 0.5179(5) 0.0651(12) Uani 1 1 d .
H11A H 0.0964 0.2383 0.5807 0.078 Uiso 1 1 calc R
H11B H 0.0040 0.1765 0.4831 0.078 Uiso 1 1 calc R
C12 C -0.0909(4) 0.3239(3) 0.5689(4) 0.0582(11) Uani 1 1 d .
H12A H -0.1593 0.3341 0.5079 0.070 Uiso 1 1 calc R
H12B H -0.1297 0.2720 0.6313 0.070 Uiso 1 1 calc R
C13 C -0.0532(4) 0.4526(3) 0.6176(4) 0.0508(10) Uani 1 1 d .
H13A H -0.1352 0.4972 0.6417 0.061 Uiso 1 1 calc R
H13B H 0.0039 0.4416 0.6867 0.061 Uiso 1 1 calc R
N1 N 0.0395(3) 0.7191(2) 0.4257(3) 0.0373(7) Uani 1 1 d .
H1 H 0.127(4) 0.715(3) 0.416(4) 0.045 Uiso 1 1 d .
N2 N -0.0283(3) 0.6407(2) 0.5067(3) 0.0396(7) Uani 1 1 d .
O1 O 0.2158(3) 1.2240(2) 0.1468(3) 0.0478(7) Uani 1 1 d .
H1O H 0.162(4) 1.268(4) 0.108(4) 0.057 Uiso 1 1 d .
O2 O -0.1613(2) 0.8091(2) 0.3805(2) 0.0496(7) Uani 1 1 d .

loop_
_atom_site_aniso_label
_atom_site_aniso_U_11
_atom_site_aniso_U_22
_atom_site_aniso_U_33
_atom_site_aniso_U_23
_atom_site_aniso_U_13
_atom_site_aniso_U_12
C1 0.0350(17) 0.0348(16) 0.038(2) -0.0028(14) 0.0011(15) -0.0040(14)
C2 0.0319(17) 0.0460(19) 0.051(2) 0.0077(19) -0.0100(16) -0.0016(14)
C3 0.0265(16) 0.0448(17) 0.056(2) 0.0031(17) -0.0073(16) -0.0039(15)
C4 0.0296(15) 0.0266(14) 0.042(2) -0.0051(14) 0.0008(15) 0.0008(13)
C5 0.0315(16) 0.0352(16) 0.047(2) -0.0010(15) -0.0038(15) 0.0070(14)
C6 0.0284(15) 0.0427(17) 0.045(2) -0.0018(15) -0.0035(15) -0.0043(14)
C7 0.0322(15) 0.0242(13) 0.046(2) -0.0036(14) 0.0009(16) 0.0001(13)
C8 0.0396(19) 0.0352(16) 0.045(2) -0.0035(15) 0.0022(17) -0.0050(15)
C9 0.044(2) 0.0355(17) 0.057(2) 0.0018(17) 0.0095(18) 0.0048(14)
C10 0.061(2) 0.0361(17) 0.057(3) -0.0027(18) 0.000(2) 0.0084(17)
C11 0.077(3) 0.0303(16) 0.088(3) 0.005(2) -0.007(3) -0.004(2)
C12 0.057(2) 0.047(2) 0.070(3) 0.016(2) -0.009(2) -0.0117(18)
C13 0.048(2) 0.046(2) 0.058(3) 0.0104(19) 0.0094(19) -0.0049(17)
N1 0.0312(13) 0.0337(12) 0.0469(18) 0.0029(13) 0.0057(14) -0.0009(12)
N2 0.0397(15) 0.0337(13) 0.0455(18) 0.0018(14) 0.0056(14) -0.0035(12)
O1 0.0377(13) 0.0487(14) 0.0572(18) 0.0128(13) -0.0038(13) -0.0080(11)
O2 0.0269(11) 0.0487(13) 0.073(2) 0.0083(13) 0.0032(12) -0.0007(10)

loop_
_atom_type_symbol
_atom_type_description
_atom_type_scat_dispersion_real
_atom_type_scat_dispersion_imag
_atom_type_scat_source
C C 0.0033 0.0016 'International Tables Vol C Tables 4.2.6.8 and 6.1.1.4'
H H 0.0000 0.0000 'International Tables Vol C Tables 4.2.6.8 and 6.1.1.4'
N N 0.0061 0.0033 'International Tables Vol C Tables 4.2.6.8 and 6.1.1.4'
O O 0.0106 0.0060 'International Tables Vol C Tables 4.2.6.8 and 6.1.1.4'

loop_
_geom_angle_atom_site_label_1
_geom_angle_atom_site_label_2
_geom_angle_atom_site_label_3
_geom_angle
_geom_angle_publ_flag
O1 C1 C6 117.8(3) no
O1 C1 C2 123.3(3) no
C6 C1 C2 118.9(3) no
C3 C2 C1 119.8(3) no
C3 C2 H2 120.1 no
C1 C2 H2 120.1 no
C2 C3 C4 121.9(3) no
C2 C3 H3 119.0 no
C4 C3 H3 119.0 no
C3 C4 C5 117.9(3) no
C3 C4 C7 118.0(3) no
C5 C4 C7 124.0(3) no
C6 C5 C4 120.4(3) no
C6 C5 H5 119.8 no
C4 C5 H5 119.8 no
C5 C6 C1 121.0(3) no
C5 C6 H6 119.5 no
C1 C6 H6 119.5 no
O2 C7 N1 120.3(3) no
O2 C7 C4 121.1(3) no
N1 C7 C4 118.5(2) no
N2 C8 C13 116.5(3) no
N2 C8 C9 127.4(3) no
C13 C8 C9 116.1(3) no
C8 C9 C10 110.1(3) no
C8 C9 H9A 109.6 no
C10 C9 H9A 109.6 no
C8 C9 H9B 109.6 no
C10 C9 H9B 109.6 no
H9A C9 H9B 108.2 no
C11 C10 C9 112.4(4) no
C11 C10 H10A 109.1 no
C9 C10 H10A 109.1 no
C11 C10 H10B 109.1 no
C9 C10 H10B 109.1 no
H10A C10 H10B 107.9 no
C10 C11 C12 111.2(3) no
C10 C11 H11A 109.4 no
C12 C11 H11A 109.4 no
C10 C11 H11B 109.4 no
C12 C11 H11B 109.4 no
H11A C11 H11B 108.0 no
C13 C12 C11 111.2(3) no
C13 C12 H12A 109.4 no
C11 C12 H12A 109.4 no
C13 C12 H12B 109.4 no
C11 C12 H12B 109.4 no
H12A C12 H12B 108.0 no
C8 C13 C12 111.2(4) no
C8 C13 H13A 109.4 no
C12 C13 H13A 109.4 no
C8 C13 H13B 109.4 no
C12 C13 H13B 109.4 no
H13A C13 H13B 108.0 no
C7 N1 N2 115.9(3) no
C7 N1 H1 122(2) no
N2 N1 H1 122(3) no
C8 N2 N1 118.8(3) no
C1 O1 H1O 112(3) no

loop_
_geom_bond_atom_site_label_1
_geom_bond_atom_site_label_2
_geom_bond_distance
_geom_bond_publ_flag
C1 O1 1.350(4) no
C1 C6 1.380(5) no
C1 C2 1.385(5) no
C2 C3 1.373(5) no
C2 H2 0.9300 no
C3 C4 1.375(4) no
C3 H3 0.9300 no
C4 C5 1.395(4) no
C4 C7 1.470(4) no
C5 C6 1.371(5) no
C5 H5 0.9300 no
C6 H6 0.9300 no
C7 O2 1.228(4) no
C7 N1 1.359(4) no
C8 N2 1.279(4) no
C8 C13 1.484(5) no
C8 C9 1.493(5) no
C9 C10 1.511(5) no
C9 H9A 0.9700 no
C9 H9B 0.9700 no
C10 C11 1.509(6) no
C10 H10A 0.9700 no
C10 H10B 0.9700 no
C11 C12 1.512(6) no
C11 H11A 0.9700 no
C11 H11B 0.9700 no
C12 C13 1.504(5) no
C12 H12A 0.9700 no
C12 H12B 0.9700 no
C13 H13A 0.9700 no
C13 H13B 0.9700 no
N1 N2 1.401(4) no
N1 H1 0.86(4) no
O1 H1O 0.82(4) no

loop_
_geom_torsion_atom_site_label_1
_geom_torsion_atom_site_label_2
_geom_torsion_atom_site_label_3
_geom_torsion_atom_site_label_4
_geom_torsion
_geom_torsion_publ_flag
O1 C1 C2 C3 179.3(3) no
C6 C1 C2 C3 -2.1(5) no
C1 C2 C3 C4 1.1(6) no
C2 C3 C4 C5 -0.1(5) no
C2 C3 C4 C7 177.5(3) no
C3 C4 C5 C6 0.1(5) no
C7 C4 C5 C6 -177.3(3) no
C4 C5 C6 C1 -1.2(5) no
O1 C1 C6 C5 -179.2(3) no
C2 C1 C6 C5 2.2(5) no
C3 C4 C7 O2 -14.1(5) no
C5 C4 C7 O2 163.2(3) no
C3 C4 C7 N1 164.4(3) no
C5 C4 C7 N1 -18.2(5) no
N2 C8 C9 C10 -126.9(4) no
C13 C8 C9 C10 50.6(5) no
C8 C9 C10 C11 -51.6(5) no
C9 C10 C11 C12 55.7(5) no
C10 C11 C12 C13 -55.7(5) no
N2 C8 C13 C12 125.9(3) no
C9 C8 C13 C12 -51.9(5) no
C11 C12 C13 C8 52.8(5) no
O2 C7 N1 N2 -17.1(5) no
C4 C7 N1 N2 164.3(3) no
C13 C8 N2 N1 178.3(3) no
C9 C8 N2 N1 -4.2(5) no
C7 N1 N2 C8 158.7(3) no

loop_
_reflns_scale_group_code
_reflns_scale_meas_F
1 1.0
